data_7044586
loop_
_publ_author_name
'Tashkandi, Nada Y.'
'Bourque, Jeremy L.'
'Baines, Kim M.'

_publ_section_title
;
 Reactivity of sulfonyl-containing compounds with ditetrelenes
;
_journal_name_full 'Dalton Trans.'
_journal_paper_doi 10.1039/C7DT02374J
_journal_year 2017
_chemical_formula_sum 'C42 H50 O3 S Si2'
_chemical_formula_weight 691.06
_space_group_crystal_system monoclinic
_space_group_IT_number 14
_space_group_name_Hall '-P 2ybc'
_space_group_name_H-M_alt 'P 1 21/c 1'
_symmetry_space_group_name_Hall '-P 2ybc'
_symmetry_space_group_name_H-M 'P 1 21/c 1'
_atom_sites_solution_hydrogens mixed
_atom_sites_solution_primary dual
_atom_sites_solution_secondary difmap
_audit_creation_method SHELXL-2014/7
_audit_update_record
;
2017-06-29 deposited with the CCDC.
2017-09-18 downloaded from the CCDC.
;
_cell_angle_alpha 90
_cell_angle_beta 92.040(13)
_cell_angle_gamma 90
_cell_formula_units_Z 4
_cell_length_a 14.176(4)
_cell_length_b 10.516(3)
_cell_length_c 24.432(8)
_cell_measurement_reflns_used 9906
_cell_measurement_temperature 110
_cell_measurement_theta_max 26.10
_cell_measurement_theta_min 2.56
_cell_volume 3639.9(19)
_computing_cell_refinement SAINT
_computing_data_collection Apex2
_computing_data_reduction SAINT
_computing_molecular_graphics NRCVAX
_computing_publication_material cif2tables.py
_computing_structure_refinement SHELXL-2014
_computing_structure_solution SHELXT
_diffrn_ambient_temperature 110
_diffrn_detector 'CCD plate'
_diffrn_detector_type 'Bruker Apex2'
_diffrn_measured_fraction_theta_full 0.998
_diffrn_measured_fraction_theta_max 0.997
_diffrn_measurement_device '\k-geometry diffractometer'
_diffrn_measurement_device_type 'Bruker Kappa Axis Apex2'
_diffrn_measurement_method 'phi and omega scans'
_diffrn_radiation_type MoK\a
_diffrn_radiation_wavelength 0.71073
_diffrn_reflns_av_R_equivalents 0.0795
_diffrn_reflns_av_unetI/netI 0.0529
_diffrn_reflns_Laue_measured_fraction_full 0.998
_diffrn_reflns_Laue_measured_fraction_max 0.997
_diffrn_reflns_limit_h_max 19
_diffrn_reflns_limit_h_min -19
_diffrn_reflns_limit_k_max 13
_diffrn_reflns_limit_k_min -14
_diffrn_reflns_limit_l_max 33
_diffrn_reflns_limit_l_min -33
_diffrn_reflns_number 108705
_diffrn_reflns_point_group_measured_fraction_full 0.998
_diffrn_reflns_point_group_measured_fraction_max 0.997
_diffrn_reflns_theta_full 25.242
_diffrn_reflns_theta_max 28.745
_diffrn_reflns_theta_min 3.165
_diffrn_source 'sealed tube'
_exptl_absorpt_coefficient_mu 0.194
_exptl_absorpt_correction_T_max 0.7458
_exptl_absorpt_correction_T_min 0.6964
_exptl_absorpt_correction_type multi-scan
_exptl_absorpt_process_details SADABS
_exptl_crystal_colour colourless
_exptl_crystal_density_diffrn 1.261
_exptl_crystal_description plate
_exptl_crystal_F_000 1480
_exptl_crystal_size_max 0.220
_exptl_crystal_size_mid 0.139
_exptl_crystal_size_min 0.037
_refine_diff_density_max 0.404
_refine_diff_density_min -0.632
_refine_diff_density_rms 0.069
_refine_ls_extinction_method none
_refine_ls_goodness_of_fit_ref 1.033
_refine_ls_hydrogen_treatment mixed
_refine_ls_matrix_type full
_refine_ls_number_parameters 449
_refine_ls_number_reflns 9408
_refine_ls_number_restraints 0
_refine_ls_restrained_S_all 1.033
_refine_ls_R_factor_all 0.0833
_refine_ls_R_factor_gt 0.0491
_refine_ls_shift/su_max 0.001
_refine_ls_shift/su_mean 0.000
_refine_ls_structure_factor_coef Fsqd
_refine_ls_weighting_details 'w=1/[\s^2^(Fo^2^)+(0.0475P)^2^+3.5047P] where P=(Fo^2^+2Fc^2^)/3'
_refine_ls_weighting_scheme calc
_refine_ls_wR_factor_gt 0.1126
_refine_ls_wR_factor_ref 0.1294
_reflns_Friedel_coverage 0.000
_reflns_number_gt 6533
_reflns_number_total 9408
_reflns_threshold_expression 'I > 2\s(I)'
_cod_data_source_file c7dt02374j2.cif
_cod_data_source_block b15280
_cod_original_cell_volume 3640(2)
_cod_database_code 7044586
_shelx_shelxl_version_number 2014/7
_shelx_space_group_comment
;
The symmetry employed for this shelxl refinement is uniquely defined
by the following loop, which should always be used as a source of
symmetry information in preference to the above space-group names.
They are only intended as comments.
;
_shelx_estimated_absorpt_t_min 0.959
_shelx_estimated_absorpt_t_max 0.993

loop_
_space_group_symop_operation_xyz
'x, y, z'
'-x, y+1/2, -z+1/2'
'-x, -y, -z'
'x, -y-1/2, z-1/2'

loop_
_atom_site_label
_atom_site_type_symbol
_atom_site_fract_x
_atom_site_fract_y
_atom_site_fract_z
_atom_site_U_iso_or_equiv
_atom_site_adp_type
_atom_site_occupancy
_atom_site_site_symmetry_order
_atom_site_calc_flag
_atom_site_refinement_flags_posn
_atom_site_refinement_flags_adp
Si1 Si 0.29496(4) 0.41302(6) 0.67426(2) 0.01758(13) Uani 1 1 d . .
H1 H 0.3018(14) 0.3188(19) 0.7181(8) 0.009(5) Uiso 1 1 d . .
Si2 Si 0.24531(4) 0.27017(5) 0.60363(2) 0.01644(13) Uani 1 1 d . .
S1 S 0.18030(4) 0.35083(5) 0.48742(2) 0.02142(13) Uani 1 1 d . .
O1 O 0.21988(11) 0.36202(14) 0.54713(6) 0.0225(3) Uani 1 1 d . .
O2 O 0.24293(12) 0.27470(15) 0.45677(6) 0.0290(4) Uani 1 1 d . .
O3 O 0.08343(11) 0.31488(16) 0.48833(7) 0.0303(4) Uani 1 1 d . .
C1 C 0.41955(14) 0.4709(2) 0.66370(8) 0.0185(4) Uani 1 1 d . .
C2 C 0.49810(14) 0.4131(2) 0.69154(8) 0.0193(4) Uani 1 1 d . .
C3 C 0.58607(15) 0.4713(2) 0.69059(9) 0.0218(4) Uani 1 1 d . .
H3 H 0.6379 0.4320 0.7096 0.026 Uiso 1 1 calc R U
C4 C 0.60131(15) 0.5848(2) 0.66290(9) 0.0228(5) Uani 1 1 d . .
C5 C 0.52527(15) 0.6362(2) 0.63326(9) 0.0217(4) Uani 1 1 d . .
H5 H 0.5348 0.7106 0.6121 0.026 Uiso 1 1 calc R U
C6 C 0.43566(15) 0.5826(2) 0.63336(8) 0.0192(4) Uani 1 1 d . .
C7 C 0.49125(16) 0.2909(2) 0.72360(9) 0.0258(5) Uani 1 1 d . .
H7A H 0.5542 0.2660 0.7375 0.039 Uiso 1 1 calc R U
H7B H 0.4653 0.2238 0.6997 0.039 Uiso 1 1 calc R U
H7C H 0.4498 0.3036 0.7544 0.039 Uiso 1 1 calc R U
C8 C 0.69599(16) 0.6494(2) 0.66697(10) 0.0294(5) Uani 1 1 d . .
H8A H 0.7044 0.6894 0.7030 0.044 Uiso 1 1 calc R U
H8B H 0.6992 0.7146 0.6384 0.044 Uiso 1 1 calc R U
H8C H 0.7460 0.5865 0.6621 0.044 Uiso 1 1 calc R U
C9 C 0.35717(16) 0.6484(2) 0.60072(9) 0.0251(5) Uani 1 1 d . .
H9A H 0.3234 0.7061 0.6247 0.038 Uiso 1 1 calc R U
H9B H 0.3132 0.5847 0.5855 0.038 Uiso 1 1 calc R U
H9C H 0.3840 0.6971 0.5708 0.038 Uiso 1 1 calc R U
C10 C 0.22694(14) 0.5538(2) 0.70116(8) 0.0190(4) Uani 1 1 d . .
C11 C 0.26028(15) 0.6028(2) 0.75236(8) 0.0195(4) Uani 1 1 d . .
C12 C 0.22447(15) 0.7165(2) 0.77191(9) 0.0216(4) Uani 1 1 d . .
H12 H 0.2479 0.7479 0.8062 0.026 Uiso 1 1 calc R U
C13 C 0.15567(15) 0.7857(2) 0.74312(9) 0.0219(5) Uani 1 1 d . .
C14 C 0.12038(15) 0.7354(2) 0.69430(9) 0.0235(5) Uani 1 1 d . .
H14 H 0.0720 0.7802 0.6745 0.028 Uiso 1 1 calc R U
C15 C 0.15353(15) 0.6209(2) 0.67310(9) 0.0218(4) Uani 1 1 d . .
C16 C 0.33438(16) 0.5363(2) 0.78780(9) 0.0240(5) Uani 1 1 d . .
H16A H 0.3469 0.5858 0.8212 0.036 Uiso 1 1 calc R U
H16B H 0.3926 0.5283 0.7677 0.036 Uiso 1 1 calc R U
H16C H 0.3117 0.4515 0.7975 0.036 Uiso 1 1 calc R U
C17 C 0.12303(18) 0.9120(2) 0.76469(10) 0.0306(5) Uani 1 1 d . .
H17A H 0.1163 0.9062 0.8044 0.046 Uiso 1 1 calc R U
H17B H 0.0620 0.9341 0.7471 0.046 Uiso 1 1 calc R U
H17C H 0.1695 0.9777 0.7566 0.046 Uiso 1 1 calc R U
C18 C 0.10919(17) 0.5757(2) 0.61937(10) 0.0320(6) Uani 1 1 d . .
H18A H 0.0524 0.6258 0.6106 0.048 Uiso 1 1 calc R U
H18B H 0.0922 0.4857 0.6224 0.048 Uiso 1 1 calc R U
H18C H 0.1543 0.5862 0.5902 0.048 Uiso 1 1 calc R U
C19 C 0.35875(14) 0.17915(19) 0.59345(8) 0.0166(4) Uani 1 1 d . .
C20 C 0.37622(14) 0.0643(2) 0.62268(8) 0.0180(4) Uani 1 1 d . .
C21 C 0.45877(15) -0.0041(2) 0.61492(8) 0.0199(4) Uani 1 1 d . .
H21 H 0.4692 -0.0804 0.6350 0.024 Uiso 1 1 calc R U
C22 C 0.52633(14) 0.0353(2) 0.57890(8) 0.0203(4) Uani 1 1 d . .
C23 C 0.51087(14) 0.1498(2) 0.55220(8) 0.0202(4) Uani 1 1 d . .
H23 H 0.5568 0.1793 0.5278 0.024 Uiso 1 1 calc R U
C24 C 0.43048(14) 0.2238(2) 0.55959(8) 0.0180(4) Uani 1 1 d . .
C25 C 0.31021(15) 0.0124(2) 0.66464(9) 0.0239(5) Uani 1 1 d . .
H25A H 0.2559 -0.0282 0.6458 0.036 Uiso 1 1 calc R U
H25B H 0.2882 0.0822 0.6875 0.036 Uiso 1 1 calc R U
H25C H 0.3438 -0.0503 0.6877 0.036 Uiso 1 1 calc R U
C26 C 0.61354(15) -0.0410(2) 0.56872(10) 0.0263(5) Uani 1 1 d . .
H26A H 0.6383 -0.0768 0.6034 0.039 Uiso 1 1 calc R U
H26B H 0.6614 0.0141 0.5531 0.039 Uiso 1 1 calc R U
H26C H 0.5979 -0.1102 0.5431 0.039 Uiso 1 1 calc R U
C27 C 0.42863(16) 0.3500(2) 0.52960(9) 0.0253(5) Uani 1 1 d . .
H27A H 0.4927 0.3848 0.5291 0.038 Uiso 1 1 calc R U
H27B H 0.3876 0.4096 0.5484 0.038 Uiso 1 1 calc R U
H27C H 0.4043 0.3373 0.4919 0.038 Uiso 1 1 calc R U
C28 C 0.13906(14) 0.1636(2) 0.61305(8) 0.0174(4) Uani 1 1 d . .
C29 C 0.07817(14) 0.1769(2) 0.65742(9) 0.0202(4) Uani 1 1 d . .
C30 C -0.00036(15) 0.0981(2) 0.66150(9) 0.0226(5) Uani 1 1 d . .
H30 H -0.0410 0.1103 0.6911 0.027 Uiso 1 1 calc R U
C31 C -0.02130(15) 0.0025(2) 0.62388(9) 0.0220(5) Uani 1 1 d . .
C32 C 0.03934(15) -0.0130(2) 0.58098(9) 0.0221(5) Uani 1 1 d . .
H32 H 0.0265 -0.0780 0.5548 0.026 Uiso 1 1 calc R U
C33 C 0.11837(15) 0.0638(2) 0.57521(8) 0.0191(4) Uani 1 1 d . .
C34 C 0.09627(16) 0.2686(2) 0.70426(9) 0.0283(5) Uani 1 1 d . .
H34A H 0.0454 0.2616 0.7302 0.042 Uiso 1 1 calc R U
H34B H 0.0985 0.3556 0.6900 0.042 Uiso 1 1 calc R U
H34C H 0.1567 0.2480 0.7229 0.042 Uiso 1 1 calc R U
C35 C -0.10551(16) -0.0836(2) 0.63078(10) 0.0301(5) Uani 1 1 d . .
H35A H -0.1254 -0.0794 0.6687 0.045 Uiso 1 1 calc R U
H35B H -0.0882 -0.1712 0.6219 0.045 Uiso 1 1 calc R U
H35C H -0.1575 -0.0559 0.6061 0.045 Uiso 1 1 calc R U
C36 C 0.18168(16) 0.0296(2) 0.52899(9) 0.0243(5) Uani 1 1 d . .
H36A H 0.2168 -0.0481 0.5384 0.036 Uiso 1 1 calc R U
H36B H 0.2261 0.0992 0.5231 0.036 Uiso 1 1 calc R U
H36C H 0.1432 0.0154 0.4954 0.036 Uiso 1 1 calc R U
C37 C 0.18942(16) 0.5099(2) 0.46478(8) 0.0220(5) Uani 1 1 d . .
C38 C 0.27143(16) 0.5512(2) 0.44225(9) 0.0259(5) Uani 1 1 d . .
H38 H 0.3245 0.4963 0.4407 0.031 Uiso 1 1 calc R U
C39 C 0.27588(17) 0.6736(2) 0.42196(9) 0.0292(5) Uani 1 1 d . .
H39 H 0.3322 0.7032 0.4063 0.035 Uiso 1 1 calc R U
C40 C 0.19838(18) 0.7528(2) 0.42443(10) 0.0316(5) Uani 1 1 d . .
H40 H 0.2018 0.8369 0.4104 0.038 Uiso 1 1 calc R U
C41 C 0.11650(18) 0.7113(2) 0.44699(10) 0.0324(6) Uani 1 1 d . .
H41 H 0.0637 0.7666 0.4488 0.039 Uiso 1 1 calc R U
C42 C 0.11115(17) 0.5883(2) 0.46713(10) 0.0292(5) Uani 1 1 d . .
H42 H 0.0546 0.5582 0.4823 0.035 Uiso 1 1 calc R U

loop_
_atom_site_aniso_label
_atom_site_aniso_U_11
_atom_site_aniso_U_22
_atom_site_aniso_U_33
_atom_site_aniso_U_23
_atom_site_aniso_U_13
_atom_site_aniso_U_12
Si1 0.0183(3) 0.0175(3) 0.0168(3) 0.0001(2) -0.0012(2) 0.0011(2)
Si2 0.0176(3) 0.0159(3) 0.0159(3) 0.0007(2) 0.0014(2) 0.0015(2)
S1 0.0226(3) 0.0214(3) 0.0203(3) 0.0010(2) -0.0001(2) 0.0015(2)
O1 0.0290(8) 0.0212(8) 0.0172(7) 0.0011(6) -0.0005(6) 0.0036(6)
O2 0.0355(9) 0.0250(9) 0.0270(8) -0.0023(7) 0.0075(7) 0.0040(7)
O3 0.0228(8) 0.0287(9) 0.0390(10) 0.0047(7) -0.0019(7) -0.0012(7)
C1 0.0215(10) 0.0176(11) 0.0162(10) -0.0026(8) -0.0014(8) 0.0025(8)
C2 0.0210(10) 0.0189(11) 0.0178(10) -0.0015(8) 0.0001(8) 0.0031(8)
C3 0.0200(10) 0.0219(11) 0.0232(11) -0.0026(9) 0.0002(8) 0.0038(9)
C4 0.0226(11) 0.0242(12) 0.0217(11) -0.0060(9) 0.0039(8) -0.0008(9)
C5 0.0287(12) 0.0170(11) 0.0198(10) -0.0002(8) 0.0053(9) -0.0010(9)
C6 0.0238(11) 0.0172(11) 0.0166(10) -0.0015(8) 0.0007(8) 0.0020(8)
C7 0.0245(11) 0.0230(12) 0.0296(12) 0.0056(9) -0.0051(9) 0.0018(9)
C8 0.0261(12) 0.0306(13) 0.0316(13) -0.0033(10) 0.0027(10) -0.0031(10)
C9 0.0287(12) 0.0205(12) 0.0259(11) 0.0052(9) -0.0009(9) 0.0002(9)
C10 0.0185(10) 0.0185(11) 0.0199(10) 0.0005(8) 0.0011(8) -0.0003(8)
C11 0.0214(10) 0.0202(11) 0.0168(10) 0.0011(8) 0.0014(8) -0.0052(8)
C12 0.0258(11) 0.0215(11) 0.0177(10) -0.0027(8) 0.0028(8) -0.0053(9)
C13 0.0228(11) 0.0183(11) 0.0252(11) 0.0006(9) 0.0080(9) -0.0026(9)
C14 0.0222(11) 0.0233(12) 0.0250(11) 0.0021(9) 0.0030(9) 0.0044(9)
C15 0.0206(11) 0.0239(12) 0.0208(10) -0.0003(9) 0.0000(8) 0.0009(9)
C16 0.0293(12) 0.0244(12) 0.0179(10) 0.0008(9) -0.0029(9) -0.0010(9)
C17 0.0355(13) 0.0215(12) 0.0352(13) -0.0028(10) 0.0063(10) 0.0008(10)
C18 0.0305(13) 0.0370(15) 0.0278(12) -0.0045(10) -0.0093(10) 0.0117(11)
C19 0.0172(10) 0.0170(10) 0.0155(9) -0.0018(8) 0.0008(7) -0.0002(8)
C20 0.0179(10) 0.0193(11) 0.0167(10) -0.0008(8) 0.0003(8) -0.0008(8)
C21 0.0214(11) 0.0161(11) 0.0219(11) -0.0005(8) -0.0021(8) 0.0028(8)
C22 0.0189(10) 0.0217(11) 0.0202(10) -0.0073(8) -0.0019(8) 0.0021(8)
C23 0.0179(10) 0.0253(12) 0.0177(10) -0.0044(8) 0.0027(8) -0.0022(9)
C24 0.0180(10) 0.0198(11) 0.0160(9) -0.0021(8) 0.0001(8) -0.0017(8)
C25 0.0237(11) 0.0238(12) 0.0245(11) 0.0093(9) 0.0037(9) 0.0047(9)
C26 0.0200(11) 0.0288(13) 0.0302(12) -0.0058(10) 0.0029(9) 0.0041(9)
C27 0.0250(11) 0.0241(12) 0.0269(12) 0.0053(9) 0.0040(9) -0.0016(9)
C28 0.0156(10) 0.0187(11) 0.0177(10) 0.0011(8) -0.0018(8) 0.0026(8)
C29 0.0175(10) 0.0212(11) 0.0220(10) 0.0004(8) 0.0007(8) 0.0022(8)
C30 0.0171(10) 0.0272(12) 0.0236(11) 0.0026(9) 0.0026(8) 0.0013(9)
C31 0.0183(10) 0.0226(12) 0.0249(11) 0.0050(9) -0.0037(8) -0.0009(9)
C32 0.0241(11) 0.0188(11) 0.0230(11) 0.0006(8) -0.0033(9) -0.0003(9)
C33 0.0213(10) 0.0176(11) 0.0183(10) 0.0018(8) -0.0018(8) 0.0025(8)
C34 0.0239(11) 0.0339(14) 0.0276(12) -0.0095(10) 0.0082(9) -0.0040(10)
C35 0.0242(12) 0.0302(13) 0.0360(13) 0.0027(10) 0.0000(10) -0.0076(10)
C36 0.0294(12) 0.0212(12) 0.0224(11) -0.0047(9) 0.0044(9) -0.0032(9)
C37 0.0300(12) 0.0187(11) 0.0173(10) 0.0032(8) -0.0004(9) 0.0017(9)
C38 0.0259(12) 0.0272(13) 0.0244(11) 0.0010(9) -0.0010(9) 0.0013(9)
C39 0.0317(13) 0.0296(13) 0.0263(12) 0.0005(10) 0.0010(10) -0.0063(10)
C40 0.0428(15) 0.0239(13) 0.0283(12) 0.0049(10) 0.0019(11) 0.0000(11)
C41 0.0370(14) 0.0260(13) 0.0346(13) 0.0059(10) 0.0051(11) 0.0087(11)
C42 0.0265(12) 0.0305(13) 0.0307(12) 0.0054(10) 0.0042(10) 0.0025(10)

loop_
_atom_type_symbol
_atom_type_description
_atom_type_scat_dispersion_real
_atom_type_scat_dispersion_imag
_atom_type_scat_source
C C 0.0033 0.0016 'International Tables Vol C Tables 4.2.6.8 and 6.1.1.4'
H H 0.0000 0.0000 'International Tables Vol C Tables 4.2.6.8 and 6.1.1.4'
O O 0.0106 0.0060 'International Tables Vol C Tables 4.2.6.8 and 6.1.1.4'
Si Si 0.0817 0.0704 'International Tables Vol C Tables 4.2.6.8 and 6.1.1.4'
S S 0.1246 0.1234 'International Tables Vol C Tables 4.2.6.8 and 6.1.1.4'

loop_
_geom_angle_atom_site_label_1
_geom_angle_atom_site_label_2
_geom_angle_atom_site_label_3
_geom_angle
C1 Si1 C10 106.52(9)
C1 Si1 Si2 110.96(7)
C10 Si1 Si2 127.17(7)
C1 Si1 H1 106.3(8)
C10 Si1 H1 107.2(8)
Si2 Si1 H1 96.6(8)
O1 Si2 C19 109.54(8)
O1 Si2 C28 106.59(8)
C19 Si2 C28 113.49(9)
O1 Si2 Si1 106.10(6)
C19 Si2 Si1 100.59(7)
C28 Si2 Si1 120.07(7)
O3 S1 O2 118.49(11)
O3 S1 O1 108.80(10)
O2 S1 O1 109.00(9)
O3 S1 C37 109.69(10)
O2 S1 C37 108.22(10)
O1 S1 C37 101.23(9)
S1 O1 Si2 140.82(10)
C6 C1 C2 117.95(19)
C6 C1 Si1 120.51(15)
C2 C1 Si1 121.07(16)
C3 C2 C1 119.5(2)
C3 C2 C7 117.25(19)
C1 C2 C7 123.28(19)
C2 C3 C4 122.7(2)
C2 C3 H3 118.6
C4 C3 H3 118.6
C5 C4 C3 117.2(2)
C5 C4 C8 122.2(2)
C3 C4 C8 120.6(2)
C4 C5 C6 122.3(2)
C4 C5 H5 118.8
C6 C5 H5 118.8
C5 C6 C1 120.19(19)
C5 C6 C9 117.97(19)
C1 C6 C9 121.84(19)
C2 C7 H7A 109.5
C2 C7 H7B 109.5
H7A C7 H7B 109.5
C2 C7 H7C 109.5
H7A C7 H7C 109.5
H7B C7 H7C 109.5
C4 C8 H8A 109.5
C4 C8 H8B 109.5
H8A C8 H8B 109.5
C4 C8 H8C 109.5
H8A C8 H8C 109.5
H8B C8 H8C 109.5
C6 C9 H9A 109.5
C6 C9 H9B 109.5
H9A C9 H9B 109.5
C6 C9 H9C 109.5
H9A C9 H9C 109.5
H9B C9 H9C 109.5
C15 C10 C11 117.58(19)
C15 C10 Si1 126.54(16)
C11 C10 Si1 115.57(15)
C12 C11 C10 120.1(2)
C12 C11 C16 117.20(19)
C10 C11 C16 122.72(19)
C13 C12 C11 122.4(2)
C13 C12 H12 118.8
C11 C12 H12 118.8
C14 C13 C12 117.6(2)
C14 C13 C17 122.2(2)
C12 C13 C17 120.2(2)
C13 C14 C15 122.2(2)
C13 C14 H14 118.9
C15 C14 H14 118.9
C14 C15 C10 120.0(2)
C14 C15 C18 117.22(19)
C10 C15 C18 122.7(2)
C11 C16 H16A 109.5
C11 C16 H16B 109.5
H16A C16 H16B 109.5
C11 C16 H16C 109.5
H16A C16 H16C 109.5
H16B C16 H16C 109.5
C13 C17 H17A 109.5
C13 C17 H17B 109.5
H17A C17 H17B 109.5
C13 C17 H17C 109.5
H17A C17 H17C 109.5
H17B C17 H17C 109.5
C15 C18 H18A 109.5
C15 C18 H18B 109.5
H18A C18 H18B 109.5
C15 C18 H18C 109.5
H18A C18 H18C 109.5
H18B C18 H18C 109.5
C24 C19 C20 117.43(18)
C24 C19 Si2 122.69(16)
C20 C19 Si2 119.81(15)
C21 C20 C19 120.20(19)
C21 C20 C25 116.69(19)
C19 C20 C25 123.07(18)
C22 C21 C20 122.4(2)
C22 C21 H21 118.8
C20 C21 H21 118.8
C23 C22 C21 117.25(19)
C23 C22 C26 120.3(2)
C21 C22 C26 122.4(2)
C22 C23 C24 122.7(2)
C22 C23 H23 118.6
C24 C23 H23 118.6
C23 C24 C19 119.81(19)
C23 C24 C27 115.19(18)
C19 C24 C27 124.99(19)
C20 C25 H25A 109.5
C20 C25 H25B 109.5
H25A C25 H25B 109.5
C20 C25 H25C 109.5
H25A C25 H25C 109.5
H25B C25 H25C 109.5
C22 C26 H26A 109.5
C22 C26 H26B 109.5
H26A C26 H26B 109.5
C22 C26 H26C 109.5
H26A C26 H26C 109.5
H26B C26 H26C 109.5
C24 C27 H27A 109.5
C24 C27 H27B 109.5
H27A C27 H27B 109.5
C24 C27 H27C 109.5
H27A C27 H27C 109.5
H27B C27 H27C 109.5
C29 C28 C33 116.93(19)
C29 C28 Si2 122.87(16)
C33 C28 Si2 120.20(15)
C30 C29 C28 120.4(2)
C30 C29 C34 116.08(19)
C28 C29 C34 123.41(19)
C31 C30 C29 122.4(2)
C31 C30 H30 118.8
C29 C30 H30 118.8
C30 C31 C32 117.5(2)
C30 C31 C35 120.7(2)
C32 C31 C35 121.8(2)
C31 C32 C33 122.0(2)
C31 C32 H32 119.0
C33 C32 H32 119.0
C32 C33 C28 120.69(19)
C32 C33 C36 116.02(19)
C28 C33 C36 123.20(19)
C29 C34 H34A 109.5
C29 C34 H34B 109.5
H34A C34 H34B 109.5
C29 C34 H34C 109.5
H34A C34 H34C 109.5
H34B C34 H34C 109.5
C31 C35 H35A 109.5
C31 C35 H35B 109.5
H35A C35 H35B 109.5
C31 C35 H35C 109.5
H35A C35 H35C 109.5
H35B C35 H35C 109.5
C33 C36 H36A 109.5
C33 C36 H36B 109.5
H36A C36 H36B 109.5
C33 C36 H36C 109.5
H36A C36 H36C 109.5
H36B C36 H36C 109.5
C38 C37 C42 121.2(2)
C38 C37 S1 119.80(17)
C42 C37 S1 118.85(18)
C37 C38 C39 119.2(2)
C37 C38 H38 120.4
C39 C38 H38 120.4
C38 C39 C40 120.0(2)
C38 C39 H39 120.0
C40 C39 H39 120.0
C41 C40 C39 120.7(2)
C41 C40 H40 119.7
C39 C40 H40 119.7
C40 C41 C42 119.8(2)
C40 C41 H41 120.1
C42 C41 H41 120.1
C37 C42 C41 119.1(2)
C37 C42 H42 120.4
C41 C42 H42 120.4

loop_
_geom_bond_atom_site_label_1
_geom_bond_atom_site_label_2
_geom_bond_distance
Si1 C1 1.894(2)
Si1 C10 1.897(2)
Si1 Si2 2.3757(10)
Si1 H1 1.46(2)
Si2 O1 1.7127(16)
Si2 C19 1.895(2)
Si2 C28 1.898(2)
S1 O3 1.4253(17)
S1 O2 1.4274(16)
S1 O1 1.5486(16)
S1 C37 1.768(2)
C1 C6 1.412(3)
C1 C2 1.421(3)
C2 C3 1.390(3)
C2 C7 1.510(3)
C3 C4 1.392(3)
C3 H3 0.9500
C4 C5 1.387(3)
C4 C8 1.505(3)
C5 C6 1.390(3)
C5 H5 0.9500
C6 C9 1.513(3)
C7 H7A 0.9800
C7 H7B 0.9800
C7 H7C 0.9800
C8 H8A 0.9800
C8 H8B 0.9800
C8 H8C 0.9800
C9 H9A 0.9800
C9 H9B 0.9800
C9 H9C 0.9800
C10 C15 1.414(3)
C10 C11 1.418(3)
C11 C12 1.390(3)
C11 C16 1.509(3)
C12 C13 1.388(3)
C12 H12 0.9500
C13 C14 1.382(3)
C13 C17 1.508(3)
C14 C15 1.399(3)
C14 H14 0.9500
C15 C18 1.512(3)
C16 H16A 0.9800
C16 H16B 0.9800
C16 H16C 0.9800
C17 H17A 0.9800
C17 H17B 0.9800
C17 H17C 0.9800
C18 H18A 0.9800
C18 H18B 0.9800
C18 H18C 0.9800
C19 C24 1.414(3)
C19 C20 1.421(3)
C20 C21 1.392(3)
C20 C25 1.514(3)
C21 C22 1.387(3)
C21 H21 0.9500
C22 C23 1.383(3)
C22 C26 1.502(3)
C23 C24 1.397(3)
C23 H23 0.9500
C24 C27 1.515(3)
C25 H25A 0.9800
C25 H25B 0.9800
C25 H25C 0.9800
C26 H26A 0.9800
C26 H26B 0.9800
C26 H26C 0.9800
C27 H27A 0.9800
C27 H27B 0.9800
C27 H27C 0.9800
C28 C29 1.416(3)
C28 C33 1.422(3)
C29 C30 1.394(3)
C29 C34 1.512(3)
C30 C31 1.387(3)
C30 H30 0.9500
C31 C32 1.389(3)
C31 C35 1.512(3)
C32 C33 1.393(3)
C32 H32 0.9500
C33 C36 1.511(3)
C34 H34A 0.9800
C34 H34B 0.9800
C34 H34C 0.9800
C35 H35A 0.9800
C35 H35B 0.9800
C35 H35C 0.9800
C36 H36A 0.9800
C36 H36B 0.9800
C36 H36C 0.9800
C37 C38 1.375(3)
C37 C42 1.385(3)
C38 C39 1.381(3)
C38 H38 0.9500
C39 C40 1.382(3)
C39 H39 0.9500
C40 C41 1.374(3)
C40 H40 0.9500
C41 C42 1.387(3)
C41 H41 0.9500
C42 H42 0.9500

loop_
_geom_hbond_atom_site_label_D
_geom_hbond_atom_site_label_H
_geom_hbond_atom_site_label_A
_geom_hbond_distance_DH
_geom_hbond_distance_HA
_geom_hbond_distance_DA
_geom_hbond_angle_DHA
_geom_hbond_site_symmetry_A
C42 H42 O3 0.95 2.49 3.169(3) 128.0 3_566

loop_
_geom_torsion_atom_site_label_1
_geom_torsion_atom_site_label_2
_geom_torsion_atom_site_label_3
_geom_torsion_atom_site_label_4
_geom_torsion
O3 S1 O1 Si2 66.68(18)
O2 S1 O1 Si2 -63.88(18)
C37 S1 O1 Si2 -177.81(16)
C19 Si2 O1 S1 76.34(17)
C28 Si2 O1 S1 -46.81(18)
Si1 Si2 O1 S1 -175.87(14)
C10 Si1 C1 C6 -51.13(18)
Si2 Si1 C1 C6 90.90(17)
C10 Si1 C1 C2 120.81(17)
Si2 Si1 C1 C2 -97.15(17)
C6 C1 C2 C3 3.5(3)
Si1 C1 C2 C3 -168.64(16)
C6 C1 C2 C7 -177.62(19)
Si1 C1 C2 C7 10.2(3)
C1 C2 C3 C4 -0.5(3)
C7 C2 C3 C4 -179.4(2)
C2 C3 C4 C5 -3.2(3)
C2 C3 C4 C8 174.9(2)
C3 C4 C5 C6 3.9(3)
C8 C4 C5 C6 -174.2(2)
C4 C5 C6 C1 -0.9(3)
C4 C5 C6 C9 178.5(2)
C2 C1 C6 C5 -2.8(3)
Si1 C1 C6 C5 169.36(16)
C2 C1 C6 C9 177.80(19)
Si1 C1 C6 C9 -10.0(3)
C1 Si1 C10 C15 111.18(19)
Si2 Si1 C10 C15 -22.7(2)
C1 Si1 C10 C11 -62.28(17)
Si2 Si1 C10 C11 163.84(12)
C15 C10 C11 C12 -3.4(3)
Si1 C10 C11 C12 170.68(16)
C15 C10 C11 C16 176.5(2)
Si1 C10 C11 C16 -9.5(3)
C10 C11 C12 C13 0.3(3)
C16 C11 C12 C13 -179.6(2)
C11 C12 C13 C14 2.3(3)
C11 C12 C13 C17 -176.7(2)
C12 C13 C14 C15 -1.7(3)
C17 C13 C14 C15 177.2(2)
C13 C14 C15 C10 -1.4(3)
C13 C14 C15 C18 179.9(2)
C11 C10 C15 C14 3.9(3)
Si1 C10 C15 C14 -169.42(17)
C11 C10 C15 C18 -177.5(2)
Si1 C10 C15 C18 9.2(3)
O1 Si2 C19 C24 27.35(19)
C28 Si2 C19 C24 146.33(16)
Si1 Si2 C19 C24 -84.09(17)
O1 Si2 C19 C20 -155.90(15)
C28 Si2 C19 C20 -36.92(19)
Si1 Si2 C19 C20 92.65(16)
C24 C19 C20 C21 -3.9(3)
Si2 C19 C20 C21 179.15(15)
C24 C19 C20 C25 173.66(19)
Si2 C19 C20 C25 -3.3(3)
C19 C20 C21 C22 -0.3(3)
C25 C20 C21 C22 -178.1(2)
C20 C21 C22 C23 2.9(3)
C20 C21 C22 C26 -177.4(2)
C21 C22 C23 C24 -1.1(3)
C26 C22 C23 C24 179.18(19)
C22 C23 C24 C19 -3.2(3)
C22 C23 C24 C27 176.41(19)
C20 C19 C24 C23 5.6(3)
Si2 C19 C24 C23 -177.57(15)
C20 C19 C24 C27 -173.97(19)
Si2 C19 C24 C27 2.8(3)
O1 Si2 C28 C29 -111.10(17)
C19 Si2 C28 C29 128.25(17)
Si1 Si2 C28 C29 9.4(2)
O1 Si2 C28 C33 69.94(17)
C19 Si2 C28 C33 -50.71(19)
Si1 Si2 C28 C33 -169.61(13)
C33 C28 C29 C30 -2.7(3)
Si2 C28 C29 C30 178.27(16)
C33 C28 C29 C34 173.3(2)
Si2 C28 C29 C34 -5.7(3)
C28 C29 C30 C31 1.6(3)
C34 C29 C30 C31 -174.7(2)
C29 C30 C31 C32 -0.1(3)
C29 C30 C31 C35 178.1(2)
C30 C31 C32 C33 -0.2(3)
C35 C31 C32 C33 -178.3(2)
C31 C32 C33 C28 -1.1(3)
C31 C32 C33 C36 175.6(2)
C29 C28 C33 C32 2.5(3)
Si2 C28 C33 C32 -178.47(16)
C29 C28 C33 C36 -173.98(19)
Si2 C28 C33 C36 5.0(3)
O3 S1 C37 C38 -156.97(18)
O2 S1 C37 C38 -26.3(2)
O1 S1 C37 C38 88.19(19)
O3 S1 C37 C42 19.1(2)
O2 S1 C37 C42 149.77(18)
O1 S1 C37 C42 -95.72(19)
C42 C37 C38 C39 0.4(3)
S1 C37 C38 C39 176.44(17)
C37 C38 C39 C40 0.0(3)
C38 C39 C40 C41 0.1(4)
C39 C40 C41 C42 -0.5(4)
C38 C37 C42 C41 -0.9(4)
S1 C37 C42 C41 -176.94(19)
C40 C41 C42 C37 0.9(4)
